data_7037508
loop_
_publ_author_name
'Yu, Ying'
'Li, Jiancheng'
'Liu, Weiping'
'Ye, Qingsong'
'Zhu, Hongping'

_publ_section_title
;
 Amino group combined P/Ge and P/Sn Lewis pairs: synthesis and dipolar
 addition reactions to alkyne and aldehyde molecules.
;
_journal_issue 14
_journal_name_full 'Dalton transactions (Cambridge, England : 2003)'
_journal_page_first 6259
_journal_page_last 6268
_journal_paper_doi 10.1039/c5dt03873a
_journal_volume 45
_journal_year 2016
_chemical_formula_sum 'C33 H42 Ge N O4 P'
_chemical_formula_weight 620.24
_chemical_name_systematic
; 
 ? 
;
_space_group_IT_number 2
_symmetry_cell_setting triclinic
_symmetry_space_group_name_Hall '-P 1'
_symmetry_space_group_name_H-M 'P -1'
_atom_sites_solution_hydrogens geom
_atom_sites_solution_primary direct
_atom_sites_solution_secondary difmap
_audit_creation_method SHELXL-97
_audit_update_record
;
2015-09-12 deposited with the CCDC.
2015-12-01 downloaded from the CCDC.
;
_cell_angle_alpha 80.549(4)
_cell_angle_beta 86.245(4)
_cell_angle_gamma 68.059(5)
_cell_formula_units_Z 2
_cell_length_a 10.5333(6)
_cell_length_b 10.8401(5)
_cell_length_c 15.5515(6)
_cell_measurement_reflns_used 5276
_cell_measurement_temperature 173(2)
_cell_measurement_theta_max 28.6090
_cell_measurement_theta_min 3.5480
_cell_volume 1624.71(15)
_computing_cell_refinement 'CrysAlisPro, Agilent Technologies'
_computing_data_collection 'CrysAlisPro, Agilent Technologies'
_computing_data_reduction 'CrysAlisPro, Agilent Technologies'
_computing_molecular_graphics 'Bruker SHELXTL'
_computing_publication_material 'Bruker SHELXTL'
_computing_structure_refinement 'SHELXL-97 (Sheldrick, 1997)'
_computing_structure_solution 'SHELXS-97 (Sheldrick, 1990)'
_diffrn_ambient_temperature 173(2)
_diffrn_detector_area_resol_mean 16.1903
_diffrn_measured_fraction_theta_full 0.998
_diffrn_measured_fraction_theta_max 0.998
_diffrn_measurement_device_type 'Xcalibur, Sapphire3, Gemini ultra'
_diffrn_measurement_method 'phi and omega scans'
_diffrn_radiation_monochromator graphite
_diffrn_radiation_source 'Enhance (Mo) X-ray Source'
_diffrn_radiation_type MoK\a
_diffrn_radiation_wavelength 0.71073
_diffrn_reflns_av_R_equivalents 0.0210
_diffrn_reflns_av_sigmaI/netI 0.0337
_diffrn_reflns_limit_h_max 12
_diffrn_reflns_limit_h_min -12
_diffrn_reflns_limit_k_max 13
_diffrn_reflns_limit_k_min -13
_diffrn_reflns_limit_l_max 18
_diffrn_reflns_limit_l_min -19
_diffrn_reflns_number 11102
_diffrn_reflns_theta_full 26.00
_diffrn_reflns_theta_max 26.00
_diffrn_reflns_theta_min 3.10
_exptl_absorpt_coefficient_mu 1.027
_exptl_absorpt_correction_T_max 0.8611
_exptl_absorpt_correction_T_min 0.8611
_exptl_absorpt_correction_type multi-scan
_exptl_absorpt_process_details empirical
_exptl_crystal_colour yellow
_exptl_crystal_density_diffrn 1.268
_exptl_crystal_density_meas ?
_exptl_crystal_density_method 'not measured'
_exptl_crystal_description block
_exptl_crystal_F_000 652
_exptl_crystal_size_max 0.15
_exptl_crystal_size_mid 0.15
_exptl_crystal_size_min 0.15
_refine_diff_density_max 0.405
_refine_diff_density_min -0.380
_refine_diff_density_rms 0.048
_refine_ls_extinction_method none
_refine_ls_goodness_of_fit_ref 1.029
_refine_ls_hydrogen_treatment 'refined in a riding mode to the carrier atom'
_refine_ls_matrix_type full
_refine_ls_number_parameters 370
_refine_ls_number_reflns 6372
_refine_ls_number_restraints 0
_refine_ls_restrained_S_all 1.029
_refine_ls_R_factor_all 0.0375
_refine_ls_R_factor_gt 0.0321
_refine_ls_shift/su_max 0.016
_refine_ls_shift/su_mean 0.000
_refine_ls_structure_factor_coef Fsqd
_refine_ls_weighting_details 'calc w=1/[\s^2^(Fo^2^)+(0.0340P)^2^+0.6661P] where P=(Fo^2^+2Fc^2^)/3'
_refine_ls_weighting_scheme calc
_refine_ls_wR_factor_gt 0.0760
_refine_ls_wR_factor_ref 0.0781
_reflns_number_gt 5681
_reflns_number_total 6372
_reflns_threshold_expression >2sigma(I)
_cod_data_source_file c5dt03873a2.cif
_cod_data_source_block yy-140925
_cod_depositor_comments
;
The following automatic conversions were performed:

'_symmetry_cell_setting' value 'Triclinic' changed to 'triclinic'
according to
/usr/data/users/saulius/crontab/automatic-downloads/rss-feeds/RSC/lib/dictionaries/cif_core.dic
dictionary named 'cif_core.dic' version 2.4.2 from 2011-04-26.

'_exptl_crystal_density_meas' value 'not measured' was changed to '?'
- the value is perceived as not measured.

Automatic conversion script
Id: cif_fix_values 4268 2015-11-12 08:31:59Z antanas 

 Adding full bibliography for 7037506--7037512.cif.
;
_cod_original_cell_volume 1624.71(13)
_cod_original_sg_symbol_H-M P-1
_cod_database_code 7037508

loop_
_symmetry_equiv_pos_as_xyz
'x, y, z'
'-x, -y, -z'

loop_
_atom_site_label
_atom_site_type_symbol
_atom_site_fract_x
_atom_site_fract_y
_atom_site_fract_z
_atom_site_U_iso_or_equiv
_atom_site_adp_type
_atom_site_occupancy
_atom_site_symmetry_multiplicity
_atom_site_calc_flag
_atom_site_refinement_flags
Ge1 Ge 0.27659(2) 0.286906(19) 0.280437(14) 0.03005(8) Uani 1 1 d .
P1 P 0.56934(4) -0.02567(4) 0.22486(3) 0.01639(10) Uani 1 1 d .
N1 N 0.61108(15) -0.05953(14) 0.32198(9) 0.0213(3) Uani 1 1 d .
O1 O 0.60677(14) 0.19086(16) 0.02669(9) 0.0388(4) Uani 1 1 d .
O2 O 0.33170(17) 0.45879(14) 0.09366(10) 0.0416(4) Uani 1 1 d .
O3 O 0.74732(14) 0.16737(15) 0.13434(9) 0.0362(3) Uani 1 1 d .
O4 O 0.51364(15) 0.43374(14) 0.17106(10) 0.0392(4) Uani 1 1 d .
C1 C 0.53539(17) 0.14931(17) 0.17391(11) 0.0186(3) Uani 1 1 d .
C2 C 0.43176(18) 0.25783(17) 0.19532(11) 0.0219(4) Uani 1 1 d .
C3 C 0.63180(18) 0.17094(16) 0.10241(11) 0.0215(4) Uani 1 1 d .
C4 C 0.42011(19) 0.39318(18) 0.14612(12) 0.0260(4) Uani 1 1 d .
C5 C 0.8414(2) 0.1985(3) 0.07031(17) 0.0515(6) Uani 1 1 d .
H5A H 0.9173 0.2049 0.1001 0.077 Uiso 1 1 calc R
H5B H 0.7933 0.2844 0.0337 0.077 Uiso 1 1 calc R
H5C H 0.8772 0.1271 0.0338 0.077 Uiso 1 1 calc R
C6 C 0.5060(3) 0.5674(2) 0.13096(18) 0.0552(7) Uani 1 1 d .
H6A H 0.5744 0.5907 0.1574 0.083 Uiso 1 1 calc R
H6B H 0.4145 0.6331 0.1403 0.083 Uiso 1 1 calc R
H6C H 0.5240 0.5684 0.0683 0.083 Uiso 1 1 calc R
C7 C 0.2480(3) 0.4627(2) 0.31046(17) 0.0480(6) Uani 1 1 d .
H7A H 0.1759 0.4848 0.3548 0.072 Uiso 1 1 calc R
H7B H 0.2206 0.5308 0.2583 0.072 Uiso 1 1 calc R
H7C H 0.3332 0.4612 0.3334 0.072 Uiso 1 1 calc R
C8 C 0.1199(2) 0.2990(3) 0.21559(19) 0.0546(7) Uani 1 1 d .
H8A H 0.0382 0.3228 0.2528 0.082 Uiso 1 1 calc R
H8B H 0.1367 0.2120 0.1971 0.082 Uiso 1 1 calc R
H8C H 0.1059 0.3682 0.1641 0.082 Uiso 1 1 calc R
C9 C 0.3115(3) 0.1578(2) 0.38574(15) 0.0531(7) Uani 1 1 d .
H9A H 0.2808 0.2052 0.4362 0.080 Uiso 1 1 calc R
H9B H 0.4099 0.1047 0.3906 0.080 Uiso 1 1 calc R
H9C H 0.2617 0.0979 0.3839 0.080 Uiso 1 1 calc R
C11 C 0.73879(17) -0.12927(17) 0.36258(10) 0.0198(4) Uani 1 1 d .
C12 C 0.81403(19) -0.05785(18) 0.38819(11) 0.0242(4) Uani 1 1 d .
C13 C 0.9375(2) -0.1292(2) 0.43165(13) 0.0329(4) Uani 1 1 d .
H13A H 0.9886 -0.0815 0.4490 0.039 Uiso 1 1 calc R
C14 C 0.9871(2) -0.2683(2) 0.45000(14) 0.0384(5) Uani 1 1 d .
H14A H 1.0714 -0.3155 0.4798 0.046 Uiso 1 1 calc R
C15 C 0.9136(2) -0.3375(2) 0.42487(13) 0.0341(5) Uani 1 1 d .
H15A H 0.9481 -0.4330 0.4377 0.041 Uiso 1 1 calc R
C16 C 0.78958(19) -0.27139(18) 0.38096(11) 0.0253(4) Uani 1 1 d .
C17 C 0.69384(17) -0.12802(16) 0.15264(11) 0.0188(3) Uani 1 1 d .
C18 C 0.83248(18) -0.15378(18) 0.16479(12) 0.0246(4) Uani 1 1 d .
H18A H 0.8583 -0.1108 0.2054 0.030 Uiso 1 1 calc R
C19 C 0.9324(2) -0.2417(2) 0.11793(13) 0.0321(4) Uani 1 1 d .
H19A H 1.0264 -0.2591 0.1267 0.038 Uiso 1 1 calc R
C20 C 0.8955(2) -0.3041(2) 0.05840(14) 0.0339(5) Uani 1 1 d .
H20A H 0.9641 -0.3641 0.0263 0.041 Uiso 1 1 calc R
C21 C 0.7591(2) -0.27917(19) 0.04549(13) 0.0315(4) Uani 1 1 d .
H21A H 0.7341 -0.3219 0.0044 0.038 Uiso 1 1 calc R
C22 C 0.65816(19) -0.19156(17) 0.09262(11) 0.0234(4) Uani 1 1 d .
H22A H 0.5645 -0.1751 0.0837 0.028 Uiso 1 1 calc R
C23 C 0.40950(17) -0.04613(18) 0.21249(12) 0.0239(4) Uani 1 1 d .
C24 C 0.3603(2) -0.1159(2) 0.28148(15) 0.0372(5) Uani 1 1 d .
H24A H 0.4084 -0.1498 0.3351 0.045 Uiso 1 1 calc R
C25 C 0.2390(3) -0.1351(3) 0.2701(2) 0.0611(8) Uani 1 1 d .
H25A H 0.2039 -0.1822 0.3165 0.073 Uiso 1 1 calc R
C26 C 0.1696(3) -0.0860(3) 0.1922(3) 0.0696(10) Uani 1 1 d .
H26A H 0.0865 -0.0987 0.1854 0.083 Uiso 1 1 calc R
C27 C 0.2193(2) -0.0192(3) 0.1245(2) 0.0555(8) Uani 1 1 d .
H27A H 0.1718 0.0124 0.0706 0.067 Uiso 1 1 calc R
C28 C 0.33828(19) 0.0025(2) 0.13420(14) 0.0348(5) Uani 1 1 d .
H28A H 0.3715 0.0506 0.0874 0.042 Uiso 1 1 calc R
C121 C 0.7607(2) 0.09472(19) 0.36938(13) 0.0308(4) Uani 1 1 d .
H12A H 0.6896 0.1242 0.3230 0.037 Uiso 1 1 calc R
C122 C 0.6914(3) 0.1549(2) 0.45036(18) 0.0550(7) Uani 1 1 d .
H12B H 0.6177 0.1221 0.4696 0.082 Uiso 1 1 calc R
H12C H 0.6533 0.2532 0.4363 0.082 Uiso 1 1 calc R
H12D H 0.7589 0.1279 0.4971 0.082 Uiso 1 1 calc R
C123 C 0.8715(3) 0.1492(2) 0.33578(16) 0.0454(6) Uani 1 1 d .
H12E H 0.9191 0.1051 0.2864 0.068 Uiso 1 1 calc R
H12F H 0.9372 0.1310 0.3824 0.068 Uiso 1 1 calc R
H12G H 0.8296 0.2464 0.3169 0.068 Uiso 1 1 calc R
C161 C 0.7109(2) -0.35149(18) 0.35505(13) 0.0315(4) Uani 1 1 d .
H16A H 0.6389 -0.2895 0.3127 0.038 Uiso 1 1 calc R
C162 C 0.6379(3) -0.3997(3) 0.43354(17) 0.0518(6) Uani 1 1 d .
H16B H 0.5766 -0.3221 0.4596 0.078 Uiso 1 1 calc R
H16C H 0.7057 -0.4604 0.4767 0.078 Uiso 1 1 calc R
H16D H 0.5845 -0.4476 0.4148 0.078 Uiso 1 1 calc R
C163 C 0.8009(3) -0.4692(2) 0.30955(17) 0.0504(6) Uani 1 1 d .
H16E H 0.8442 -0.4355 0.2582 0.076 Uiso 1 1 calc R
H16F H 0.7445 -0.5146 0.2915 0.076 Uiso 1 1 calc R
H16G H 0.8718 -0.5329 0.3498 0.076 Uiso 1 1 calc R

loop_
_atom_site_aniso_label
_atom_site_aniso_U_11
_atom_site_aniso_U_22
_atom_site_aniso_U_33
_atom_site_aniso_U_23
_atom_site_aniso_U_13
_atom_site_aniso_U_12
Ge1 0.02982(12) 0.02371(11) 0.03387(13) -0.00783(9) 0.01310(9) -0.00746(9)
P1 0.0158(2) 0.0152(2) 0.0185(2) -0.00192(16) 0.00107(16) -0.00657(17)
N1 0.0224(7) 0.0180(7) 0.0210(7) -0.0019(6) 0.0006(6) -0.0050(6)
O1 0.0346(8) 0.0618(10) 0.0205(7) 0.0006(7) 0.0015(6) -0.0214(7)
O2 0.0575(10) 0.0239(7) 0.0395(8) 0.0046(6) -0.0174(8) -0.0117(7)
O3 0.0258(7) 0.0570(9) 0.0337(8) -0.0073(7) 0.0052(6) -0.0248(7)
O4 0.0421(8) 0.0277(7) 0.0507(9) 0.0101(7) -0.0090(7) -0.0211(7)
C1 0.0196(8) 0.0201(8) 0.0176(8) 0.0001(7) -0.0028(7) -0.0096(7)
C2 0.0246(9) 0.0192(8) 0.0208(9) -0.0009(7) 0.0002(7) -0.0079(7)
C3 0.0215(9) 0.0163(8) 0.0251(10) -0.0017(7) 0.0023(7) -0.0062(7)
C4 0.0310(10) 0.0198(9) 0.0246(9) -0.0045(7) 0.0050(8) -0.0070(8)
C5 0.0353(12) 0.0758(18) 0.0562(15) -0.0130(13) 0.0168(11) -0.0366(13)
C6 0.0721(18) 0.0334(12) 0.0682(17) 0.0117(12) -0.0100(14) -0.0352(12)
C7 0.0568(15) 0.0347(12) 0.0526(14) -0.0203(11) 0.0216(12) -0.0148(11)
C8 0.0288(12) 0.0595(16) 0.0787(19) -0.0311(14) 0.0125(12) -0.0134(11)
C9 0.0671(17) 0.0385(13) 0.0381(13) -0.0011(10) 0.0273(12) -0.0083(12)
C11 0.0209(8) 0.0195(8) 0.0144(8) -0.0015(7) 0.0026(6) -0.0031(7)
C12 0.0262(9) 0.0263(9) 0.0188(9) -0.0033(7) 0.0006(7) -0.0084(8)
C13 0.0298(10) 0.0404(11) 0.0284(10) -0.0058(9) -0.0031(8) -0.0122(9)
C14 0.0275(10) 0.0417(12) 0.0323(11) 0.0000(9) -0.0084(9) 0.0019(9)
C15 0.0354(11) 0.0233(10) 0.0306(11) 0.0005(8) -0.0024(9) 0.0025(8)
C16 0.0296(10) 0.0213(9) 0.0194(9) -0.0024(7) 0.0038(7) -0.0039(8)
C17 0.0203(8) 0.0184(8) 0.0182(8) -0.0026(7) 0.0024(7) -0.0082(7)
C18 0.0239(9) 0.0288(9) 0.0243(9) -0.0079(8) 0.0021(7) -0.0120(8)
C19 0.0215(9) 0.0392(11) 0.0367(11) -0.0115(9) 0.0063(8) -0.0112(8)
C20 0.0313(11) 0.0329(11) 0.0387(12) -0.0169(9) 0.0133(9) -0.0105(9)
C21 0.0375(11) 0.0316(10) 0.0314(10) -0.0145(9) 0.0059(9) -0.0166(9)
C22 0.0243(9) 0.0225(9) 0.0250(9) -0.0027(7) 0.0009(7) -0.0110(7)
C23 0.0173(8) 0.0228(9) 0.0355(10) -0.0115(8) 0.0032(7) -0.0093(7)
C24 0.0334(11) 0.0333(11) 0.0517(13) -0.0141(10) 0.0169(10) -0.0197(9)
C25 0.0448(15) 0.0570(16) 0.103(2) -0.0397(16) 0.0401(16) -0.0386(13)
C26 0.0252(12) 0.079(2) 0.130(3) -0.071(2) 0.0138(16) -0.0283(13)
C27 0.0208(11) 0.0687(17) 0.084(2) -0.0501(16) -0.0055(12) -0.0078(11)
C28 0.0195(9) 0.0384(11) 0.0455(12) -0.0194(10) -0.0038(8) -0.0036(8)
C121 0.0344(11) 0.0247(10) 0.0350(11) -0.0042(8) -0.0062(9) -0.0122(8)
C122 0.0607(16) 0.0340(12) 0.0688(17) -0.0203(12) 0.0208(13) -0.0140(12)
C123 0.0532(14) 0.0400(12) 0.0495(14) -0.0026(11) 0.0007(11) -0.0265(11)
C161 0.0411(11) 0.0170(9) 0.0327(11) -0.0029(8) -0.0003(9) -0.0067(8)
C162 0.0620(16) 0.0451(14) 0.0531(15) -0.0058(12) 0.0117(13) -0.0279(12)
C163 0.0683(17) 0.0279(11) 0.0510(14) -0.0153(10) 0.0024(12) -0.0098(11)

loop_
_atom_type_symbol
_atom_type_description
_atom_type_scat_dispersion_real
_atom_type_scat_dispersion_imag
_atom_type_scat_source
C C 0.0033 0.0016 'International Tables Vol C Tables 4.2.6.8 and 6.1.1.4'
H H 0.0000 0.0000 'International Tables Vol C Tables 4.2.6.8 and 6.1.1.4'
N N 0.0061 0.0033 'International Tables Vol C Tables 4.2.6.8 and 6.1.1.4'
O O 0.0106 0.0060 'International Tables Vol C Tables 4.2.6.8 and 6.1.1.4'
P P 0.1023 0.0942 'International Tables Vol C Tables 4.2.6.8 and 6.1.1.4'
Ge Ge 0.1547 1.8001 'International Tables Vol C Tables 4.2.6.8 and 6.1.1.4'

loop_
_geom_angle_atom_site_label_1
_geom_angle_atom_site_label_2
_geom_angle_atom_site_label_3
_geom_angle
C9 Ge1 C8 113.54(13)
C9 Ge1 C7 108.81(11)
C8 Ge1 C7 109.34(11)
C9 Ge1 C2 115.53(9)
C8 Ge1 C2 106.02(9)
C7 Ge1 C2 102.99(9)
N1 P1 C23 110.34(9)
N1 P1 C17 114.77(8)
C23 P1 C17 107.16(8)
N1 P1 C1 115.57(8)
C23 P1 C1 103.38(8)
C17 P1 C1 104.68(8)
C11 N1 P1 131.47(12)
C3 O3 C5 115.34(16)
C4 O4 C6 115.97(17)
C2 C1 C3 118.07(15)
C2 C1 P1 125.18(13)
C3 C1 P1 116.74(12)
C1 C2 C4 117.61(16)
C1 C2 Ge1 134.76(13)
C4 C2 Ge1 107.62(11)
O1 C3 O3 124.19(16)
O1 C3 C1 124.19(16)
O3 C3 C1 111.61(15)
O2 C4 O4 124.52(17)
O2 C4 C2 123.72(18)
O4 C4 C2 111.66(16)
O3 C5 H5A 109.5
O3 C5 H5B 109.5
H5A C5 H5B 109.5
O3 C5 H5C 109.5
H5A C5 H5C 109.5
H5B C5 H5C 109.5
O4 C6 H6A 109.5
O4 C6 H6B 109.5
H6A C6 H6B 109.5
O4 C6 H6C 109.5
H6A C6 H6C 109.5
H6B C6 H6C 109.5
Ge1 C7 H7A 109.5
Ge1 C7 H7B 109.5
H7A C7 H7B 109.5
Ge1 C7 H7C 109.5
H7A C7 H7C 109.5
H7B C7 H7C 109.5
Ge1 C8 H8A 109.5
Ge1 C8 H8B 109.5
H8A C8 H8B 109.5
Ge1 C8 H8C 109.5
H8A C8 H8C 109.5
H8B C8 H8C 109.5
Ge1 C9 H9A 109.5
Ge1 C9 H9B 109.5
H9A C9 H9B 109.5
Ge1 C9 H9C 109.5
H9A C9 H9C 109.5
H9B C9 H9C 109.5
N1 C11 C12 120.20(15)
N1 C11 C16 119.92(16)
C12 C11 C16 119.84(16)
C13 C12 C11 119.05(17)
C13 C12 C121 120.42(18)
C11 C12 C121 120.53(16)
C14 C13 C12 121.17(19)
C14 C13 H13A 119.4
C12 C13 H13A 119.4
C15 C14 C13 119.62(18)
C15 C14 H14A 120.2
C13 C14 H14A 120.2
C14 C15 C16 121.66(18)
C14 C15 H15A 119.2
C16 C15 H15A 119.2
C15 C16 C11 118.66(18)
C15 C16 C161 120.04(17)
C11 C16 C161 121.29(16)
C22 C17 C18 118.91(15)
C22 C17 P1 122.91(13)
C18 C17 P1 117.87(13)
C19 C18 C17 120.41(17)
C19 C18 H18A 119.8
C17 C18 H18A 119.8
C20 C19 C18 120.06(18)
C20 C19 H19A 120.0
C18 C19 H19A 120.0
C21 C20 C19 120.15(17)
C21 C20 H20A 119.9
C19 C20 H20A 119.9
C20 C21 C22 120.14(18)
C20 C21 H21A 119.9
C22 C21 H21A 119.9
C17 C22 C21 120.33(17)
C17 C22 H22A 119.8
C21 C22 H22A 119.8
C28 C23 C24 120.10(19)
C28 C23 P1 120.71(15)
C24 C23 P1 119.15(16)
C23 C24 C25 118.6(2)
C23 C24 H24A 120.7
C25 C24 H24A 120.7
C26 C25 C24 120.5(3)
C26 C25 H25A 119.8
C24 C25 H25A 119.8
C27 C26 C25 120.6(2)
C27 C26 H26A 119.7
C25 C26 H26A 119.7
C26 C27 C28 120.2(3)
C26 C27 H27A 119.9
C28 C27 H27A 119.9
C27 C28 C23 120.0(2)
C27 C28 H28A 120.0
C23 C28 H28A 120.0
C12 C121 C123 112.84(17)
C12 C121 C122 110.43(17)
C123 C121 C122 110.48(18)
C12 C121 H12A 107.6
C123 C121 H12A 107.6
C122 C121 H12A 107.6
C121 C122 H12B 109.5
C121 C122 H12C 109.5
H12B C122 H12C 109.5
C121 C122 H12D 109.5
H12B C122 H12D 109.5
H12C C122 H12D 109.5
C121 C123 H12E 109.5
C121 C123 H12F 109.5
H12E C123 H12F 109.5
C121 C123 H12G 109.5
H12E C123 H12G 109.5
H12F C123 H12G 109.5
C16 C161 C162 110.91(17)
C16 C161 C163 112.67(18)
C162 C161 C163 110.87(18)
C16 C161 H16A 107.4
C162 C161 H16A 107.4
C163 C161 H16A 107.4
C161 C162 H16B 109.5
C161 C162 H16C 109.5
H16B C162 H16C 109.5
C161 C162 H16D 109.5
H16B C162 H16D 109.5
H16C C162 H16D 109.5
C161 C163 H16E 109.5
C161 C163 H16F 109.5
H16E C163 H16F 109.5
C161 C163 H16G 109.5
H16E C163 H16G 109.5
H16F C163 H16G 109.5

loop_
_geom_bond_atom_site_label_1
_geom_bond_atom_site_label_2
_geom_bond_distance
Ge1 C9 1.928(2)
Ge1 C8 1.942(3)
Ge1 C7 1.946(2)
Ge1 C2 1.9979(17)
P1 N1 1.5471(15)
P1 C23 1.8045(18)
P1 C17 1.8279(17)
P1 C1 1.8413(17)
N1 C11 1.405(2)
O1 C3 1.191(2)
O2 C4 1.205(2)
O3 C3 1.329(2)
O3 C5 1.448(2)
O4 C4 1.321(2)
O4 C6 1.455(2)
C1 C2 1.344(2)
C1 C3 1.506(2)
C2 C4 1.504(2)
C5 H5A 0.9800
C5 H5B 0.9800
C5 H5C 0.9800
C6 H6A 0.9800
C6 H6B 0.9800
C6 H6C 0.9800
C7 H7A 0.9800
C7 H7B 0.9800
C7 H7C 0.9800
C8 H8A 0.9800
C8 H8B 0.9800
C8 H8C 0.9800
C9 H9A 0.9800
C9 H9B 0.9800
C9 H9C 0.9800
C11 C12 1.410(3)
C11 C16 1.414(2)
C12 C13 1.392(3)
C12 C121 1.518(3)
C13 C14 1.385(3)
C13 H13A 0.9500
C14 C15 1.373(3)
C14 H14A 0.9500
C15 C16 1.394(3)
C15 H15A 0.9500
C16 C161 1.517(3)
C17 C22 1.392(2)
C17 C18 1.400(2)
C18 C19 1.388(3)
C18 H18A 0.9500
C19 C20 1.384(3)
C19 H19A 0.9500
C20 C21 1.381(3)
C20 H20A 0.9500
C21 C22 1.394(3)
C21 H21A 0.9500
C22 H22A 0.9500
C23 C28 1.391(3)
C23 C24 1.395(3)
C24 C25 1.395(3)
C24 H24A 0.9500
C25 C26 1.379(5)
C25 H25A 0.9500
C26 C27 1.366(4)
C26 H26A 0.9500
C27 C28 1.381(3)
C27 H27A 0.9500
C28 H28A 0.9500
C121 C123 1.522(3)
C121 C122 1.529(3)
C121 H12A 1.0000
C122 H12B 0.9800
C122 H12C 0.9800
C122 H12D 0.9800
C123 H12E 0.9800
C123 H12F 0.9800
C123 H12G 0.9800
C161 C162 1.523(3)
C161 C163 1.527(3)
C161 H16A 1.0000
C162 H16B 0.9800
C162 H16C 0.9800
C162 H16D 0.9800
C163 H16E 0.9800
C163 H16F 0.9800
C163 H16G 0.9800
